data_7031975
loop_
_publ_author_name
'Harris, Lisa A.-M.'
'Tam, Eric C. Y.'
'Coles, Martyn P.'
'Fulton, J. Robin'

_publ_section_title
;
 Lead and tin \b-diketiminato amido/anilido complexes: competitive
 nucleophilic reactivity at the \b-diketiminato \g-carbon.
;
_journal_issue 36
_journal_name_full 'Dalton transactions (Cambridge, England : 2003)'
_journal_page_first 13803
_journal_page_last 13814
_journal_paper_doi 10.1039/c4dt01714e
_journal_volume 43
_journal_year 2014
_chemical_compound_source 'synthesis as described'
_chemical_formula_moiety 'C36 H46 N2'
_chemical_formula_sum 'C36 H46 N2'
_chemical_formula_weight 506.75
_chemical_name_systematic
;
 ?
;
_space_group_IT_number 14
_symmetry_cell_setting monoclinic
_symmetry_Int_Tables_number 14
_symmetry_space_group_name_Hall '-P 2ybc'
_symmetry_space_group_name_H-M 'P 1 21/c 1'
_atom_sites_solution_hydrogens geom
_atom_sites_solution_primary direct
_atom_sites_solution_secondary difmap
_audit_conform_dict_location ftp://ftp.iucr.org/pub/cif_core.dic
_audit_conform_dict_name cif_core.dic
_audit_conform_dict_version 2.2
_audit_creation_date 2007-05-01T13:45:24-00:00
_audit_creation_method 'WinGX routine CIF_UPDATE'
_cell_angle_alpha 90
_cell_angle_beta 91.691(1)
_cell_angle_gamma 90
_cell_formula_units_Z 4
_cell_length_a 13.2095(3)
_cell_length_b 8.8710(2)
_cell_length_c 26.1615(5)
_cell_measurement_reflns_used 17454
_cell_measurement_temperature 173(2)
_cell_measurement_theta_max 26.022
_cell_measurement_theta_min 3.395
_cell_measurement_wavelength 0.71073
_cell_volume 3064.31(11)
_computing_cell_refinement 'HKL Scalepack (Otwinowski & Minor 1997)'
_computing_data_collection 'Collect (Nonius BV, 1997-2000)'
_computing_data_reduction 'HKL Denzo and Scalepack (Otwinowski & Minor 1997)'
_computing_molecular_graphics 'Ortep-3 for Windows (Farrugia, 1997)'
_computing_publication_material 'WinGX publication routines (Farrugia, 1999)'
_computing_structure_refinement 'SHELXL-97 (Sheldrick, 1997)'
_computing_structure_solution 'SHELXS-97 (Sheldrick, 1997)'
_diffrn_ambient_temperature 173(2)
_diffrn_detector 'CCD plate'
_diffrn_measured_fraction_theta_full 0.986
_diffrn_measured_fraction_theta_max 0.986
_diffrn_measurement_device '95mm CCD camera on \k-goniostat'
_diffrn_measurement_device_type KappaCCD
_diffrn_measurement_method 'CCD rotation images, thick slices'
_diffrn_orient_matrix_type 'by Nonius Collect from scalepack cell'
_diffrn_orient_matrix_UB_11 0.62763E-1
_diffrn_orient_matrix_UB_12 -0.56432E-1
_diffrn_orient_matrix_UB_13 0.105016E-1
_diffrn_orient_matrix_UB_21 0.94936E-2
_diffrn_orient_matrix_UB_22 0.678416E-1
_diffrn_orient_matrix_UB_23 0.03029
_diffrn_orient_matrix_UB_31 -0.413114E-1
_diffrn_orient_matrix_UB_32 -0.701448E-1
_diffrn_orient_matrix_UB_33 0.208468E-1
_diffrn_radiation_monochromator graphite
_diffrn_radiation_probe x-ray
_diffrn_radiation_type MoK\a
_diffrn_radiation_wavelength 0.71073
_diffrn_reflns_av_R_equivalents 0.0478
_diffrn_reflns_av_unetI/netI 0.0433
_diffrn_reflns_limit_h_max 15
_diffrn_reflns_limit_h_min -16
_diffrn_reflns_limit_k_max 10
_diffrn_reflns_limit_k_min -10
_diffrn_reflns_limit_l_max 25
_diffrn_reflns_limit_l_min -32
_diffrn_reflns_number 20035
_diffrn_reflns_theta_full 26.02
_diffrn_reflns_theta_max 26.02
_diffrn_reflns_theta_min 3.42
_diffrn_source 'Enraf Nonius FR590'
_exptl_absorpt_coefficient_mu 0.063
_exptl_absorpt_correction_type none
_exptl_crystal_colour colourless
_exptl_crystal_density_diffrn 1.098
_exptl_crystal_density_method 'not measured'
_exptl_crystal_description prism
_exptl_crystal_F_000 1104
_exptl_crystal_size_max 0.4
_exptl_crystal_size_mid 0.4
_exptl_crystal_size_min 0.35
_refine_diff_density_max 0.193
_refine_diff_density_min -0.233
_refine_diff_density_rms 0.038
_refine_ls_extinction_method none
_refine_ls_goodness_of_fit_ref 1.008
_refine_ls_hydrogen_treatment constr
_refine_ls_matrix_type full
_refine_ls_number_parameters 353
_refine_ls_number_reflns 5950
_refine_ls_number_restraints 0
_refine_ls_restrained_S_all 1.008
_refine_ls_R_factor_all 0.0744
_refine_ls_R_factor_gt 0.0505
_refine_ls_shift/su_max 0
_refine_ls_shift/su_mean 0
_refine_ls_structure_factor_coef Fsqd
_refine_ls_weighting_details 'calc w=1/[\s^2^(Fo^2^)+(0.0599P)^2^+1.0334P] where P=(Fo^2^+2Fc^2^)/3'
_refine_ls_weighting_scheme calc
_refine_ls_wR_factor_gt 0.1195
_refine_ls_wR_factor_ref 0.1336
_reflns_number_gt 4443
_reflns_number_total 5950
_reflns_threshold_expression >2sigma(I)
_cod_data_source_file c4dt01714e2.cif
_cod_data_source_block (15)-may207
_cod_depositor_comments 'Adding full bibliography for 7031968--7031975.cif.'
_cod_original_sg_symbol_H-M 'P 21/c'
_cod_database_code 7031975

loop_
_symmetry_equiv_pos_as_xyz
'x, y, z'
'-x, y+1/2, -z+1/2'
'-x, -y, -z'
'x, -y-1/2, z-1/2'

loop_
_atom_site_label
_atom_site_type_symbol
_atom_site_fract_x
_atom_site_fract_y
_atom_site_fract_z
_atom_site_U_iso_or_equiv
_atom_site_adp_type
_atom_site_occupancy
_atom_site_symmetry_multiplicity
_atom_site_calc_flag
_atom_site_refinement_flags
N1 N 0.25297(9) 0.41165(14) 0.34471(4) 0.0265(3) Uani 1 1 d .
N2 N 0.28773(9) 0.52901(14) 0.46650(4) 0.0256(3) Uani 1 1 d .
C1 C 0.31783(11) 0.31763(17) 0.36329(5) 0.0258(3) Uani 1 1 d .
C2 C 0.32869(11) 0.30745(17) 0.41987(5) 0.0250(3) Uani 1 1 d .
C3 C 0.25650(11) 0.40170(17) 0.45001(5) 0.0253(3) Uani 1 1 d .
C4 C 0.38168(12) 0.21478(19) 0.33163(6) 0.0342(4) Uani 1 1 d .
H4A H 0.3674 0.2341 0.2952 0.051 Uiso 1 1 calc R
H4B H 0.3656 0.1096 0.3395 0.051 Uiso 1 1 calc R
H4C H 0.4535 0.2338 0.3396 0.051 Uiso 1 1 calc R
C5 C 0.15381(12) 0.3346(2) 0.45795(7) 0.0386(4) Uani 1 1 d .
H5A H 0.1596 0.2528 0.483 0.058 Uiso 1 1 calc R
H5B H 0.1265 0.2947 0.4254 0.058 Uiso 1 1 calc R
H5C H 0.1083 0.4125 0.4706 0.058 Uiso 1 1 calc R
C6 C 0.23418(11) 0.42346(17) 0.29073(5) 0.0268(3) Uani 1 1 d .
C7 C 0.16655(11) 0.32276(18) 0.26605(6) 0.0286(3) Uani 1 1 d .
C8 C 0.14613(12) 0.3411(2) 0.21411(6) 0.0346(4) Uani 1 1 d .
H8 H 0.1011 0.2732 0.1969 0.041 Uiso 1 1 calc R
C9 C 0.19015(13) 0.4563(2) 0.18685(6) 0.0396(4) Uani 1 1 d .
H9 H 0.1754 0.4671 0.1513 0.048 Uiso 1 1 calc R
C10 C 0.25561(13) 0.5555(2) 0.21154(6) 0.0378(4) Uani 1 1 d .
H10 H 0.2853 0.6347 0.1927 0.045 Uiso 1 1 calc R
C11 C 0.27895(12) 0.54160(18) 0.26366(6) 0.0310(4) Uani 1 1 d .
C12 C 0.11535(12) 0.19839(18) 0.29583(6) 0.0326(4) Uani 1 1 d .
H12 H 0.1647 0.1634 0.323 0.039 Uiso 1 1 calc R
C13 C 0.02233(14) 0.2592(2) 0.32255(7) 0.0487(5) Uani 1 1 d .
H13A H 0.0414 0.3485 0.3427 0.073 Uiso 1 1 calc R
H13B H -0.0041 0.1815 0.3452 0.073 Uiso 1 1 calc R
H13C H -0.03 0.2866 0.2969 0.073 Uiso 1 1 calc R
C14 C 0.08590(15) 0.0616(2) 0.26337(7) 0.0472(5) Uani 1 1 d .
H14A H 0.0294 0.0882 0.24 0.071 Uiso 1 1 calc R
H14B H 0.0654 -0.021 0.2857 0.071 Uiso 1 1 calc R
H14C H 0.144 0.0297 0.2436 0.071 Uiso 1 1 calc R
C15 C 0.35442(13) 0.64746(19) 0.28957(6) 0.0369(4) Uani 1 1 d .
H15 H 0.341 0.6478 0.327 0.044 Uiso 1 1 calc R
C16 C 0.46243(14) 0.5908(2) 0.28285(8) 0.0507(5) Uani 1 1 d .
H16A H 0.4701 0.4911 0.2987 0.076 Uiso 1 1 calc R
H16B H 0.5104 0.6613 0.2993 0.076 Uiso 1 1 calc R
H16C H 0.4761 0.5836 0.2463 0.076 Uiso 1 1 calc R
C17 C 0.34580(18) 0.8094(2) 0.27030(8) 0.0563(5) Uani 1 1 d .
H17A H 0.3675 0.8143 0.2348 0.084 Uiso 1 1 calc R
H17B H 0.3891 0.875 0.2917 0.084 Uiso 1 1 calc R
H17C H 0.2753 0.843 0.272 0.084 Uiso 1 1 calc R
C18 C 0.22182(11) 0.62607(17) 0.49397(5) 0.0255(3) Uani 1 1 d .
C19 C 0.22090(11) 0.61968(18) 0.54748(6) 0.0302(4) Uani 1 1 d .
C20 C 0.16133(13) 0.7238(2) 0.57303(6) 0.0375(4) Uani 1 1 d .
H20 H 0.1598 0.7208 0.6093 0.045 Uiso 1 1 calc R
C21 C 0.10467(13) 0.8308(2) 0.54686(6) 0.0400(4) Uani 1 1 d .
H21 H 0.064 0.8998 0.5649 0.048 Uiso 1 1 calc R
C22 C 0.10749(12) 0.8369(2) 0.49417(6) 0.0370(4) Uani 1 1 d .
H22 H 0.0687 0.9112 0.4762 0.044 Uiso 1 1 calc R
C23 C 0.16610(11) 0.73634(18) 0.46676(6) 0.0293(3) Uani 1 1 d .
C24 C 0.28446(13) 0.5069(2) 0.57789(6) 0.0352(4) Uani 1 1 d .
H24 H 0.3156 0.4368 0.5529 0.042 Uiso 1 1 calc R
C25 C 0.37028(19) 0.5865(3) 0.60679(10) 0.0721(7) Uani 1 1 d .
H25A H 0.3424 0.6511 0.6333 0.108 Uiso 1 1 calc R
H25B H 0.4084 0.6483 0.583 0.108 Uiso 1 1 calc R
H25C H 0.4155 0.5114 0.6228 0.108 Uiso 1 1 calc R
C26 C 0.2230(2) 0.4131(3) 0.61343(12) 0.0888(9) Uani 1 1 d .
H26A H 0.1932 0.4784 0.6392 0.133 Uiso 1 1 calc R
H26B H 0.2669 0.3381 0.6304 0.133 Uiso 1 1 calc R
H26C H 0.1689 0.3617 0.5938 0.133 Uiso 1 1 calc R
C27 C 0.16946(13) 0.74790(19) 0.40885(6) 0.0355(4) Uani 1 1 d .
H27 H 0.2193 0.6714 0.3971 0.043 Uiso 1 1 calc R
C28 C 0.06783(17) 0.7114(3) 0.38317(8) 0.0644(6) Uani 1 1 d .
H28A H 0.0183 0.7885 0.3921 0.097 Uiso 1 1 calc R
H28B H 0.0447 0.6126 0.3948 0.097 Uiso 1 1 calc R
H28C H 0.0749 0.7096 0.346 0.097 Uiso 1 1 calc R
C29 C 0.20714(18) 0.9020(2) 0.39258(7) 0.0572(6) Uani 1 1 d .
H29A H 0.2112 0.9052 0.3553 0.086 Uiso 1 1 calc R
H29B H 0.2744 0.9203 0.4081 0.086 Uiso 1 1 calc R
H29C H 0.1601 0.9798 0.4039 0.086 Uiso 1 1 calc R
C30 C 0.39579(12) 0.21471(18) 0.44265(6) 0.0310(4) Uani 1 1 d .
H30 H 0.4388 0.1603 0.4208 0.037 Uiso 1 1 calc R
C31 C 0.41042(12) 0.18739(18) 0.49848(6) 0.0309(4) Uani 1 1 d .
C32 C 0.35142(14) 0.0820(2) 0.52319(7) 0.0422(4) Uani 1 1 d .
H32 H 0.2988 0.0311 0.5046 0.051 Uiso 1 1 calc R
C33 C 0.36818(16) 0.0501(2) 0.57454(7) 0.0501(5) Uani 1 1 d .
H33 H 0.3275 -0.0227 0.5909 0.06 Uiso 1 1 calc R
C34 C 0.44404(16) 0.1239(2) 0.60195(7) 0.0515(5) Uani 1 1 d .
H34 H 0.4549 0.1038 0.6374 0.062 Uiso 1 1 calc R
C35 C 0.50388(15) 0.2269(3) 0.57756(7) 0.0519(5) Uani 1 1 d .
H35 H 0.5569 0.2766 0.5962 0.062 Uiso 1 1 calc R
C36 C 0.48769(14) 0.2587(2) 0.52625(7) 0.0436(4) Uani 1 1 d .
H36 H 0.5297 0.3298 0.5099 0.052 Uiso 1 1 calc R

loop_
_atom_site_aniso_label
_atom_site_aniso_U_11
_atom_site_aniso_U_22
_atom_site_aniso_U_33
_atom_site_aniso_U_23
_atom_site_aniso_U_13
_atom_site_aniso_U_12
N1 0.0297(7) 0.0269(7) 0.0229(6) -0.0001(5) 0.0014(5) -0.0012(6)
N2 0.0259(7) 0.0268(7) 0.0240(6) -0.0017(5) -0.0005(5) 0.0023(5)
C1 0.0271(8) 0.0235(8) 0.0270(8) -0.0024(6) 0.0024(6) -0.0029(6)
C2 0.0259(8) 0.0237(8) 0.0254(7) -0.0024(6) 0.0013(6) -0.0033(6)
C3 0.0289(8) 0.0273(8) 0.0198(7) 0.0015(6) -0.0010(6) 0.0007(6)
C4 0.0377(9) 0.0368(9) 0.0283(8) -0.0043(7) 0.0027(7) 0.0075(7)
C5 0.0338(9) 0.0352(9) 0.0473(10) -0.0084(8) 0.0088(8) -0.0052(7)
C6 0.0297(8) 0.0279(8) 0.0229(7) -0.0007(6) 0.0032(6) 0.0048(6)
C7 0.0297(8) 0.0292(8) 0.0269(8) -0.0008(7) 0.0014(6) 0.0035(7)
C8 0.0368(9) 0.0388(9) 0.0280(8) -0.0025(7) -0.0029(7) -0.0003(7)
C9 0.0478(10) 0.0478(11) 0.0232(8) 0.0028(8) -0.0002(7) 0.0012(9)
C10 0.0464(10) 0.0387(10) 0.0286(8) 0.0057(7) 0.0073(7) -0.0026(8)
C11 0.0353(9) 0.0307(9) 0.0272(8) -0.0003(7) 0.0071(6) 0.0012(7)
C12 0.0353(9) 0.0327(9) 0.0295(8) 0.0024(7) -0.0033(7) -0.0029(7)
C13 0.0488(11) 0.0488(11) 0.0493(11) 0.0049(9) 0.0154(9) -0.0041(9)
C14 0.0585(12) 0.0385(10) 0.0443(10) -0.0010(8) -0.0049(9) -0.0080(9)
C15 0.0459(10) 0.0356(9) 0.0294(8) -0.0020(7) 0.0075(7) -0.0084(8)
C16 0.0444(11) 0.0520(12) 0.0557(12) 0.0004(10) 0.0004(9) -0.0104(9)
C17 0.0752(15) 0.0356(11) 0.0583(13) -0.0037(9) 0.0051(11) -0.0071(10)
C18 0.0231(7) 0.0260(8) 0.0274(7) -0.0026(6) 0.0012(6) -0.0016(6)
C19 0.0292(8) 0.0329(9) 0.0284(8) -0.0019(7) 0.0011(6) 0.0003(7)
C20 0.0410(10) 0.0452(10) 0.0265(8) -0.0055(7) 0.0048(7) 0.0064(8)
C21 0.0390(10) 0.0428(10) 0.0385(9) -0.0078(8) 0.0055(7) 0.0140(8)
C22 0.0363(9) 0.0364(10) 0.0381(9) -0.0016(8) -0.0008(7) 0.0117(8)
C23 0.0286(8) 0.0294(8) 0.0298(8) -0.0020(7) -0.0016(6) 0.0007(7)
C24 0.0412(9) 0.0385(9) 0.0261(8) 0.0008(7) 0.0018(7) 0.0084(8)
C25 0.0730(16) 0.0626(15) 0.0782(16) -0.0011(13) -0.0395(13) 0.0103(12)
C26 0.0822(18) 0.0754(18) 0.111(2) 0.0561(17) 0.0351(15) 0.0214(14)
C27 0.0443(10) 0.0329(9) 0.0290(8) -0.0012(7) -0.0027(7) 0.0109(8)
C28 0.0708(15) 0.0761(16) 0.0450(11) -0.0051(11) -0.0224(10) -0.0030(12)
C29 0.0867(16) 0.0456(12) 0.0396(10) 0.0056(9) 0.0071(10) -0.0026(11)
C30 0.0319(8) 0.0304(9) 0.0308(8) -0.0042(7) 0.0003(7) 0.0035(7)
C31 0.0309(8) 0.0314(9) 0.0304(8) -0.0039(7) -0.0023(6) 0.0094(7)
C32 0.0442(10) 0.0471(11) 0.0352(9) 0.0000(8) -0.0021(8) -0.0044(9)
C33 0.0646(13) 0.0479(11) 0.0378(10) 0.0053(9) 0.0030(9) 0.0019(10)
C34 0.0670(13) 0.0560(12) 0.0308(9) -0.0009(9) -0.0087(9) 0.0224(11)
C35 0.0486(11) 0.0634(13) 0.0426(10) -0.0105(10) -0.0164(9) 0.0070(10)
C36 0.0417(10) 0.0477(11) 0.0408(10) -0.0047(9) -0.0059(8) -0.0012(9)

loop_
_atom_type_symbol
_atom_type_description
_atom_type_scat_dispersion_real
_atom_type_scat_dispersion_imag
_atom_type_scat_source
C C 0.0033 0.0016 'International Tables Vol C Tables 4.2.6.8 and 6.1.1.4'
H H 0 0 'International Tables Vol C Tables 4.2.6.8 and 6.1.1.4'
N N 0.0061 0.0033 'International Tables Vol C Tables 4.2.6.8 and 6.1.1.4'

loop_
_geom_angle_atom_site_label_1
_geom_angle_atom_site_label_2
_geom_angle_atom_site_label_3
_geom_angle
C1 N1 C6 121.12(12)
C3 N2 C18 120.49(13)
N1 C1 C2 117.47(13)
N1 C1 C4 124.38(13)
C2 C1 C4 118.13(13)
C30 C2 C1 121.66(13)
C30 C2 C3 121.97(13)
C1 C2 C3 116.31(12)
N2 C3 C5 126.13(14)
N2 C3 C2 117.74(13)
C5 C3 C2 116.13(13)
C1 C4 H4A 109.5
C1 C4 H4B 109.5
H4A C4 H4B 109.5
C1 C4 H4C 109.5
H4A C4 H4C 109.5
H4B C4 H4C 109.5
C3 C5 H5A 109.5
C3 C5 H5B 109.5
H5A C5 H5B 109.5
C3 C5 H5C 109.5
H5A C5 H5C 109.5
H5B C5 H5C 109.5
C11 C6 C7 120.89(14)
C11 C6 N1 119.26(13)
C7 C6 N1 119.74(13)
C8 C7 C6 118.55(14)
C8 C7 C12 120.68(14)
C6 C7 C12 120.76(13)
C9 C8 C7 121.25(16)
C9 C8 H8 119.4
C7 C8 H8 119.4
C10 C9 C8 119.77(15)
C10 C9 H9 120.1
C8 C9 H9 120.1
C9 C10 C11 121.22(15)
C9 C10 H10 119.4
C11 C10 H10 119.4
C10 C11 C6 118.33(15)
C10 C11 C15 120.41(14)
C6 C11 C15 121.21(14)
C7 C12 C14 113.70(13)
C7 C12 C13 110.70(14)
C14 C12 C13 109.88(15)
C7 C12 H12 107.4
C14 C12 H12 107.4
C13 C12 H12 107.4
C12 C13 H13A 109.5
C12 C13 H13B 109.5
H13A C13 H13B 109.5
C12 C13 H13C 109.5
H13A C13 H13C 109.5
H13B C13 H13C 109.5
C12 C14 H14A 109.5
C12 C14 H14B 109.5
H14A C14 H14B 109.5
C12 C14 H14C 109.5
H14A C14 H14C 109.5
H14B C14 H14C 109.5
C11 C15 C17 113.21(15)
C11 C15 C16 110.42(14)
C17 C15 C16 109.43(16)
C11 C15 H15 107.9
C17 C15 H15 107.9
C16 C15 H15 107.9
C15 C16 H16A 109.5
C15 C16 H16B 109.5
H16A C16 H16B 109.5
C15 C16 H16C 109.5
H16A C16 H16C 109.5
H16B C16 H16C 109.5
C15 C17 H17A 109.5
C15 C17 H17B 109.5
H17A C17 H17B 109.5
C15 C17 H17C 109.5
H17A C17 H17C 109.5
H17B C17 H17C 109.5
C19 C18 C23 120.95(13)
C19 C18 N2 119.99(13)
C23 C18 N2 118.77(13)
C20 C19 C18 118.23(14)
C20 C19 C24 119.75(14)
C18 C19 C24 122.00(13)
C21 C20 C19 121.54(15)
C21 C20 H20 119.2
C19 C20 H20 119.2
C20 C21 C22 119.52(15)
C20 C21 H21 120.2
C22 C21 H21 120.2
C21 C22 C23 121.33(15)
C21 C22 H22 119.3
C23 C22 H22 119.3
C22 C23 C18 118.40(14)
C22 C23 C27 120.16(14)
C18 C23 C27 121.43(13)
C26 C24 C19 112.88(15)
C26 C24 C25 111.0(2)
C19 C24 C25 110.41(15)
C26 C24 H24 107.4
C19 C24 H24 107.4
C25 C24 H24 107.4
C24 C25 H25A 109.5
C24 C25 H25B 109.5
H25A C25 H25B 109.5
C24 C25 H25C 109.5
H25A C25 H25C 109.5
H25B C25 H25C 109.5
C24 C26 H26A 109.5
C24 C26 H26B 109.5
H26A C26 H26B 109.5
C24 C26 H26C 109.5
H26A C26 H26C 109.5
H26B C26 H26C 109.5
C28 C27 C29 111.13(16)
C28 C27 C23 112.03(15)
C29 C27 C23 111.05(14)
C28 C27 H27 107.5
C29 C27 H27 107.5
C23 C27 H27 107.5
C27 C28 H28A 109.5
C27 C28 H28B 109.5
H28A C28 H28B 109.5
C27 C28 H28C 109.5
H28A C28 H28C 109.5
H28B C28 H28C 109.5
C27 C29 H29A 109.5
C27 C29 H29B 109.5
H29A C29 H29B 109.5
C27 C29 H29C 109.5
H29A C29 H29C 109.5
H29B C29 H29C 109.5
C2 C30 C31 127.10(14)
C2 C30 H30 116.4
C31 C30 H30 116.4
C36 C31 C32 118.50(15)
C36 C31 C30 120.80(15)
C32 C31 C30 120.55(15)
C33 C32 C31 120.90(17)
C33 C32 H32 119.5
C31 C32 H32 119.5
C34 C33 C32 120.00(19)
C34 C33 H33 120
C32 C33 H33 120
C35 C34 C33 119.47(17)
C35 C34 H34 120.3
C33 C34 H34 120.3
C34 C35 C36 120.73(18)
C34 C35 H35 119.6
C36 C35 H35 119.6
C35 C36 C31 120.38(18)
C35 C36 H36 119.8
C31 C36 H36 119.8

loop_
_geom_bond_atom_site_label_1
_geom_bond_atom_site_label_2
_geom_bond_distance
N1 C1 1.2811(19)
N1 C6 1.4306(18)
N2 C3 1.2733(19)
N2 C18 1.4326(19)
C1 C2 1.486(2)
C1 C4 1.507(2)
C2 C30 1.337(2)
C2 C3 1.508(2)
C3 C5 1.501(2)
C4 H4A 0.98
C4 H4B 0.98
C4 H4C 0.98
C5 H5A 0.98
C5 H5B 0.98
C5 H5C 0.98
C6 C11 1.405(2)
C6 C7 1.407(2)
C7 C8 1.387(2)
C7 C12 1.521(2)
C8 C9 1.384(2)
C8 H8 0.95
C9 C10 1.381(2)
C9 H9 0.95
C10 C11 1.395(2)
C10 H10 0.95
C11 C15 1.515(2)
C12 C14 1.525(2)
C12 C13 1.530(2)
C12 H12 1
C13 H13A 0.98
C13 H13B 0.98
C13 H13C 0.98
C14 H14A 0.98
C14 H14B 0.98
C14 H14C 0.98
C15 C17 1.526(3)
C15 C16 1.528(3)
C15 H15 1
C16 H16A 0.98
C16 H16B 0.98
C16 H16C 0.98
C17 H17A 0.98
C17 H17B 0.98
C17 H17C 0.98
C18 C19 1.402(2)
C18 C23 1.405(2)
C19 C20 1.396(2)
C19 C24 1.516(2)
C20 C21 1.378(2)
C20 H20 0.95
C21 C22 1.381(2)
C21 H21 0.95
C22 C23 1.394(2)
C22 H22 0.95
C23 C27 1.520(2)
C24 C26 1.504(3)
C24 C25 1.518(3)
C24 H24 1
C25 H25A 0.98
C25 H25B 0.98
C25 H25C 0.98
C26 H26A 0.98
C26 H26B 0.98
C26 H26C 0.98
C27 C28 1.518(3)
C27 C29 1.520(3)
C27 H27 1
C28 H28A 0.98
C28 H28B 0.98
C28 H28C 0.98
C29 H29A 0.98
C29 H29B 0.98
C29 H29C 0.98
C30 C31 1.487(2)
C30 H30 0.95
C31 C36 1.388(2)
C31 C32 1.389(2)
C32 C33 1.384(2)
C32 H32 0.95
C33 C34 1.380(3)
C33 H33 0.95
C34 C35 1.377(3)
C34 H34 0.95
C35 C36 1.382(3)
C35 H35 0.95
C36 H36 0.95
